data_4346662
loop_
_publ_author_name
'Mede, Ralf'
'Klein, Moritz'
'Claus, Ralf A.'
'Krieck, Sven'
'Quickert, Stefanie'
'G\"orls, Helmar'
'Neugebauer, Ute'
'Schmitt, Michael'
'Gessner, Guido'
'Heinemann, Stefan H.'
'Popp, J\"urgen'
'Bauer, Michael'
'Westerhausen, Matthias'

_publ_section_title
;
 CORM-EDE1: A Highly Water-Soluble and Nontoxic Manganese-Based photoCORM
 with a Biogenic Ligand Sphere.
;
_journal_issue 1
_journal_name_full 'Inorganic chemistry'
_journal_page_first 104
_journal_page_last 113
_journal_paper_doi 10.1021/acs.inorgchem.5b01904
_journal_volume 55
_journal_year 2016
_chemical_absolute_configuration ad
_chemical_formula_moiety 'C24 H19 Mn2 N3 O6 S3, H2 O'
_chemical_formula_sum 'C24 H21 Mn2 N3 O7 S3'
_chemical_formula_weight 669.50
_space_group_IT_number 19
_space_group_name_Hall 'P 2ac 2ab'
_space_group_name_H-M_alt 'P 21 21 21'
_symmetry_cell_setting orthorhombic
_symmetry_space_group_name_Hall 'P 2ac 2ab'
_symmetry_space_group_name_H-M 'P 21 21 21'
_atom_sites_solution_hydrogens difmap
_atom_sites_solution_primary direct
_atom_sites_solution_secondary difmap
_audit_creation_method SHELXL-97
_cell_angle_alpha 90.00
_cell_angle_beta 90.00
_cell_angle_gamma 90.00
_cell_formula_units_Z 4
_cell_length_a 13.4522(3)
_cell_length_b 13.9794(3)
_cell_length_c 14.5981(3)
_cell_measurement_temperature 133(2)
_cell_volume 2745.23(10)
_computing_cell_refinement DENZO
_computing_data_collection COLLECT
_computing_data_reduction DENZO
_computing_molecular_graphics SHELXTL/PC
_computing_publication_material SHELXL-97
_computing_structure_refinement 'SHELXL-97 (Sheldrick, 2008)'
_computing_structure_solution 'SHELXS-97 (Sheldrick, 2008)'
_diffrn_ambient_temperature 133(2)
_diffrn_measured_fraction_theta_full 0.999
_diffrn_measured_fraction_theta_max 0.999
_diffrn_measurement_device_type KappaCCD
_diffrn_measurement_method 'phi- + omega-scan'
_diffrn_radiation_monochromator graphite
_diffrn_radiation_source 'fine-focus sealed tube'
_diffrn_radiation_type MoK\a
_diffrn_radiation_wavelength 0.71073
_diffrn_reflns_av_R_equivalents 0.0380
_diffrn_reflns_av_sigmaI/netI 0.0368
_diffrn_reflns_limit_h_max 14
_diffrn_reflns_limit_h_min -17
_diffrn_reflns_limit_k_max 17
_diffrn_reflns_limit_k_min -18
_diffrn_reflns_limit_l_max 18
_diffrn_reflns_limit_l_min -18
_diffrn_reflns_number 16965
_diffrn_reflns_theta_full 27.48
_diffrn_reflns_theta_max 27.48
_diffrn_reflns_theta_min 2.06
_exptl_absorpt_coefficient_mu 1.196
_exptl_absorpt_correction_T_max 0.7456
_exptl_absorpt_correction_T_min 0.6840
_exptl_absorpt_correction_type multi-scan
_exptl_absorpt_process_details 'SADABS, Bruker-AXS, 2002'
_exptl_crystal_colour yellow-orange
_exptl_crystal_density_diffrn 1.620
_exptl_crystal_density_method 'not measured'
_exptl_crystal_description prism
_exptl_crystal_F_000 1360
_exptl_crystal_size_max 0.038
_exptl_crystal_size_mid 0.036
_exptl_crystal_size_min 0.032
_refine_diff_density_max 0.413
_refine_diff_density_min -0.263
_refine_diff_density_rms 0.066
_refine_ls_abs_structure_details 'Flack H D (1983), Acta Cryst. A39, 876-881'
_refine_ls_abs_structure_Flack 0.016(14)
_refine_ls_extinction_method none
_refine_ls_goodness_of_fit_ref 1.090
_refine_ls_hydrogen_treatment refall
_refine_ls_matrix_type full
_refine_ls_number_parameters 436
_refine_ls_number_reflns 6301
_refine_ls_number_restraints 0
_refine_ls_restrained_S_all 1.090
_refine_ls_R_factor_all 0.0352
_refine_ls_R_factor_gt 0.0320
_refine_ls_shift/su_max 0.001
_refine_ls_shift/su_mean 0.000
_refine_ls_structure_factor_coef Fsqd
_refine_ls_weighting_details 'calc w=1/[\s^2^(Fo^2^)+(0.0196P)^2^+2.7970P] where P=(Fo^2^+2Fc^2^)/3'
_refine_ls_weighting_scheme calc
_refine_ls_wR_factor_gt 0.0673
_refine_ls_wR_factor_ref 0.0690
_reflns_number_gt 5997
_reflns_number_total 6301
_reflns_threshold_expression >2sigma(I)
_cod_data_source_file ic5b01904_si_001.cif
_cod_data_source_block FO5440
_cod_database_code 4346662
_publcif_datablock.id {673b54a6-1e7c-4aeb-aa9c-d44128afe654}

loop_
_symmetry_equiv_pos_as_xyz
'x, y, z'
'-x+1/2, -y, z+1/2'
'-x, y+1/2, -z+1/2'
'x+1/2, -y+1/2, -z'

loop_
_atom_site_label
_atom_site_type_symbol
_atom_site_fract_x
_atom_site_fract_y
_atom_site_fract_z
_atom_site_U_iso_or_equiv
_atom_site_adp_type
_atom_site_occupancy
_atom_site_symmetry_multiplicity
_atom_site_calc_flag
Mn1 Mn 0.43900(3) 0.55524(3) 0.57822(3) 0.01471(9) Uani 1 1 d
Mn2 Mn 0.29031(3) 0.67683(3) 0.70080(3) 0.01447(9) Uani 1 1 d
S1 S 0.29463(5) 0.64657(5) 0.53952(4) 0.01526(13) Uani 1 1 d
S2 S 0.33083(5) 0.51012(5) 0.70191(5) 0.01543(13) Uani 1 1 d
S3 S 0.46448(5) 0.69074(5) 0.67765(4) 0.01524(13) Uani 1 1 d
O1 O 0.56689(17) 0.64523(17) 0.43762(15) 0.0313(5) Uani 1 1 d
O2 O 0.39274(18) 0.39760(16) 0.45090(16) 0.0310(5) Uani 1 1 d
O3 O 0.60911(16) 0.43933(16) 0.64044(15) 0.0256(5) Uani 1 1 d
O4 O 0.07448(16) 0.64533(17) 0.72020(15) 0.0294(5) Uani 1 1 d
O5 O 0.25704(17) 0.88300(14) 0.67489(15) 0.0262(5) Uani 1 1 d
O6 O 0.30720(18) 0.70785(17) 0.89970(14) 0.0303(5) Uani 1 1 d
N1 N 0.3354(2) 1.00051(19) 0.30821(19) 0.0243(5) Uani 1 1 d
H3N1 H 0.374(3) 0.978(3) 0.251(3) 0.034(10) Uiso 1 1 d
H2N1 H 0.374(3) 1.053(3) 0.332(3) 0.039(11) Uiso 1 1 d
H1N1 H 0.277(3) 1.021(3) 0.290(3) 0.039(11) Uiso 1 1 d
N2 N -0.0640(2) 0.3253(2) 0.6280(2) 0.0269(6) Uani 1 1 d
H1N2 H -0.067(3) 0.275(3) 0.671(3) 0.059(14) Uiso 1 1 d
H3N2 H -0.075(3) 0.311(3) 0.564(3) 0.048(12) Uiso 1 1 d
N3 N 0.7605(2) 0.6104(2) 0.97322(19) 0.0283(6) Uani 1 1 d
H2N3 H 0.752(3) 0.550(3) 1.009(3) 0.038(11) Uiso 1 1 d
H1N3 H 0.769(3) 0.658(3) 1.004(3) 0.048(13) Uiso 1 1 d
C1 C 0.3145(2) 0.7527(2) 0.47478(17) 0.0165(6) Uani 1 1 d
C2 C 0.2395(2) 0.7768(2) 0.4126(2) 0.0208(6) Uani 1 1 d
H2 H 0.189(2) 0.740(2) 0.404(2) 0.015(8) Uiso 1 1 d
C3 C 0.2463(2) 0.8587(2) 0.3597(2) 0.0238(6) Uani 1 1 d
H3 H 0.195(2) 0.874(2) 0.313(2) 0.017(8) Uiso 1 1 d
C4 C 0.3281(2) 0.9168(2) 0.36820(19) 0.0195(6) Uani 1 1 d
C5 C 0.4052(2) 0.8944(2) 0.4278(2) 0.0198(6) Uani 1 1 d
H5 H 0.461(3) 0.930(3) 0.429(3) 0.040(11) Uiso 1 1 d
C6 C 0.3969(2) 0.8122(2) 0.48129(19) 0.0188(6) Uani 1 1 d
H6 H 0.448(3) 0.804(2) 0.519(2) 0.023(9) Uiso 1 1 d
C7 C 0.2190(2) 0.44795(19) 0.67324(19) 0.0166(5) Uani 1 1 d
C8 C 0.1658(2) 0.4065(2) 0.7455(2) 0.0226(6) Uani 1 1 d
H8 H 0.193(3) 0.410(3) 0.802(3) 0.037(10) Uiso 1 1 d
C9 C 0.0749(2) 0.3629(2) 0.7304(2) 0.0256(7) Uani 1 1 d
H9 H 0.039(3) 0.337(3) 0.777(3) 0.041(11) Uiso 1 1 d
C10 C 0.0348(2) 0.3594(2) 0.6423(2) 0.0209(6) Uani 1 1 d
C11 C 0.0880(2) 0.3972(2) 0.5699(2) 0.0193(6) Uani 1 1 d
H11 H 0.063(3) 0.392(3) 0.509(2) 0.030(9) Uiso 1 1 d
C12 C 0.1797(2) 0.4414(2) 0.58533(19) 0.0175(5) Uani 1 1 d
H12 H 0.210(2) 0.467(2) 0.533(2) 0.013(7) Uiso 1 1 d
C13 C 0.53763(19) 0.6672(2) 0.77714(18) 0.0163(5) Uani 1 1 d
C14 C 0.5968(2) 0.7405(2) 0.8109(2) 0.0216(6) Uani 1 1 d
H14 H 0.592(2) 0.807(2) 0.787(2) 0.023(8) Uiso 1 1 d
C15 C 0.6672(3) 0.7231(2) 0.8786(2) 0.0260(7) Uani 1 1 d
H15 H 0.700(3) 0.769(3) 0.897(3) 0.037(11) Uiso 1 1 d
C16 C 0.6792(2) 0.6320(2) 0.9140(2) 0.0223(6) Uani 1 1 d
C17 C 0.6162(2) 0.5594(2) 0.88481(19) 0.0208(6) Uani 1 1 d
H17 H 0.619(2) 0.501(2) 0.912(2) 0.009(7) Uiso 1 1 d
C18 C 0.5456(2) 0.5768(2) 0.81746(19) 0.0170(6) Uani 1 1 d
H18 H 0.509(2) 0.531(2) 0.799(2) 0.010(7) Uiso 1 1 d
C19 C 0.5166(2) 0.6103(2) 0.49199(19) 0.0203(6) Uani 1 1 d
C20 C 0.4075(2) 0.4593(2) 0.5010(2) 0.0214(6) Uani 1 1 d
C21 C 0.5415(2) 0.4854(2) 0.61880(19) 0.0178(6) Uani 1 1 d
C22 C 0.1590(2) 0.6554(2) 0.70989(19) 0.0196(6) Uani 1 1 d
C23 C 0.2713(2) 0.8023(2) 0.68476(18) 0.0195(6) Uani 1 1 d
C24 C 0.3015(2) 0.6928(2) 0.82261(19) 0.0191(6) Uani 1 1 d
O1W O 0.4127(2) 0.9343(2) 0.15371(18) 0.0390(7) Uani 1 1 d
H1W1 H 0.371(3) 0.909(3) 0.110(3) 0.033(11) Uiso 1 1 d
H2W1 H 0.458(5) 0.910(4) 0.150(4) 0.09(2) Uiso 1 1 d

loop_
_atom_site_aniso_label
_atom_site_aniso_U_11
_atom_site_aniso_U_22
_atom_site_aniso_U_33
_atom_site_aniso_U_23
_atom_site_aniso_U_13
_atom_site_aniso_U_12
Mn1 0.01485(19) 0.01445(18) 0.01483(18) -0.00134(17) 0.00159(16) 0.00074(16)
Mn2 0.01515(19) 0.01414(18) 0.01411(18) -0.00138(16) 0.00080(16) 0.00183(16)
S1 0.0160(3) 0.0148(3) 0.0150(3) -0.0002(2) -0.0006(3) 0.0005(3)
S2 0.0163(3) 0.0149(3) 0.0152(3) -0.0002(3) 0.0004(3) 0.0003(2)
S3 0.0154(3) 0.0150(3) 0.0153(3) 0.0006(2) -0.0007(2) 0.0004(2)
O1 0.0275(12) 0.0388(13) 0.0275(12) 0.0050(10) 0.0081(10) -0.0018(10)
O2 0.0318(13) 0.0284(12) 0.0327(12) -0.0151(10) 0.0045(10) -0.0076(10)
O3 0.0234(11) 0.0247(11) 0.0287(11) -0.0006(10) -0.0004(9) 0.0084(10)
O4 0.0190(11) 0.0355(12) 0.0338(12) -0.0046(10) 0.0042(9) -0.0011(9)
O5 0.0330(12) 0.0164(10) 0.0290(11) -0.0035(9) 0.0025(10) 0.0051(9)
O6 0.0391(14) 0.0350(13) 0.0167(10) -0.0039(9) -0.0004(9) 0.0004(11)
N1 0.0256(14) 0.0217(13) 0.0256(14) 0.0073(11) -0.0042(12) 0.0011(11)
N2 0.0250(13) 0.0253(14) 0.0303(14) 0.0031(12) -0.0017(12) -0.0086(12)
N3 0.0263(15) 0.0364(17) 0.0221(14) 0.0002(13) -0.0085(11) 0.0010(12)
C1 0.0199(14) 0.0167(13) 0.0129(12) -0.0022(11) 0.0001(10) 0.0018(11)
C2 0.0165(14) 0.0205(14) 0.0254(15) 0.0012(12) -0.0050(12) -0.0027(11)
C3 0.0251(15) 0.0237(15) 0.0226(15) 0.0025(13) -0.0058(12) 0.0019(13)
C4 0.0251(15) 0.0166(13) 0.0167(13) 0.0033(10) 0.0016(12) 0.0017(11)
C5 0.0218(14) 0.0191(14) 0.0183(13) -0.0025(12) -0.0027(12) 0.0000(12)
C6 0.0173(14) 0.0216(14) 0.0176(13) 0.0007(12) -0.0045(11) 0.0017(12)
C7 0.0165(13) 0.0109(11) 0.0222(13) 0.0009(11) 0.0030(11) 0.0005(11)
C8 0.0258(16) 0.0241(15) 0.0179(14) 0.0021(12) -0.0024(12) -0.0043(12)
C9 0.0307(17) 0.0249(15) 0.0213(14) 0.0054(12) 0.0042(13) -0.0064(13)
C10 0.0203(15) 0.0173(13) 0.0250(15) 0.0001(12) 0.0022(12) -0.0005(12)
C11 0.0207(14) 0.0173(13) 0.0198(14) -0.0030(12) -0.0012(12) 0.0012(11)
C12 0.0189(13) 0.0165(12) 0.0170(13) 0.0010(12) 0.0036(11) 0.0028(11)
C13 0.0128(12) 0.0200(14) 0.0161(13) -0.0008(10) 0.0015(10) 0.0016(10)
C14 0.0224(14) 0.0183(14) 0.0242(15) -0.0013(12) -0.0016(12) 0.0004(11)
C15 0.0274(16) 0.0246(16) 0.0262(16) -0.0063(13) -0.0080(13) -0.0078(14)
C16 0.0206(14) 0.0312(15) 0.0150(12) -0.0024(12) -0.0016(12) 0.0017(12)
C17 0.0263(15) 0.0205(14) 0.0156(13) 0.0027(12) 0.0024(11) 0.0005(13)
C18 0.0197(14) 0.0157(13) 0.0157(13) -0.0017(10) 0.0002(11) -0.0015(11)
C19 0.0209(15) 0.0226(14) 0.0174(13) -0.0027(12) -0.0022(11) 0.0024(12)
C20 0.0161(13) 0.0247(15) 0.0234(14) 0.0016(12) 0.0049(11) 0.0042(12)
C21 0.0208(14) 0.0162(13) 0.0163(12) -0.0013(10) 0.0028(11) -0.0023(11)
C22 0.0247(15) 0.0162(13) 0.0179(13) -0.0025(11) -0.0020(12) 0.0032(11)
C23 0.0176(13) 0.0246(15) 0.0164(13) -0.0041(11) 0.0012(10) 0.0019(11)
C24 0.0184(13) 0.0176(13) 0.0215(14) -0.0013(11) 0.0014(11) 0.0009(11)
O1W 0.0269(14) 0.0590(19) 0.0312(14) 0.0042(13) -0.0001(11) 0.0071(14)

loop_
_atom_type_symbol
_atom_type_description
_atom_type_scat_dispersion_real
_atom_type_scat_dispersion_imag
_atom_type_scat_source
C C 0.0033 0.0016 'International Tables Vol C Tables 4.2.6.8 and 6.1.1.4'
H H 0.0000 0.0000 'International Tables Vol C Tables 4.2.6.8 and 6.1.1.4'
N N 0.0061 0.0033 'International Tables Vol C Tables 4.2.6.8 and 6.1.1.4'
O O 0.0106 0.0060 'International Tables Vol C Tables 4.2.6.8 and 6.1.1.4'
S S 0.1246 0.1234 'International Tables Vol C Tables 4.2.6.8 and 6.1.1.4'
Mn Mn 0.3368 0.7283 'International Tables Vol C Tables 4.2.6.8 and 6.1.1.4'

loop_
_geom_angle_atom_site_label_1
_geom_angle_atom_site_label_2
_geom_angle_atom_site_label_3
_geom_angle
C21 Mn1 C20 88.96(13)
C21 Mn1 C19 91.02(13)
C20 Mn1 C19 91.01(13)
C21 Mn1 S1 174.04(9)
C20 Mn1 S1 93.37(9)
C19 Mn1 S1 94.42(10)
C21 Mn1 S2 94.28(9)
C20 Mn1 S2 97.58(10)
C19 Mn1 S2 169.97(10)
S1 Mn1 S2 79.97(3)
C21 Mn1 S3 96.89(9)
C20 Mn1 S3 174.02(9)
C19 Mn1 S3 90.14(9)
S1 Mn1 S3 80.69(3)
S2 Mn1 S3 80.79(3)
C21 Mn1 Mn2 126.19(9)
C20 Mn1 Mn2 127.04(9)
C19 Mn1 Mn2 121.87(9)
S1 Mn1 Mn2 48.410(19)
S2 Mn1 Mn2 48.393(19)
S3 Mn1 Mn2 47.932(19)
C23 Mn2 C22 91.85(13)
C23 Mn2 C24 91.15(12)
C22 Mn2 C24 91.71(13)
C23 Mn2 S3 92.42(9)
C22 Mn2 S3 173.75(9)
C24 Mn2 S3 92.76(9)
C23 Mn2 S1 92.75(9)
C22 Mn2 S1 93.85(9)
C24 Mn2 S1 173.10(9)
S3 Mn2 S1 81.40(3)
C23 Mn2 S2 171.37(9)
C22 Mn2 S2 93.51(9)
C24 Mn2 S2 95.44(9)
S3 Mn2 S2 81.72(3)
S1 Mn2 S2 80.15(3)
C23 Mn2 Mn1 122.77(9)
C22 Mn2 Mn1 124.86(9)
C24 Mn2 Mn1 124.79(9)
S3 Mn2 Mn1 48.894(19)
S1 Mn2 Mn1 48.386(19)
S2 Mn2 Mn1 48.656(19)
C1 S1 Mn1 116.64(10)
C1 S1 Mn2 112.26(9)
Mn1 S1 Mn2 83.20(3)
C7 S2 Mn2 106.28(9)
C7 S2 Mn1 117.48(9)
Mn2 S2 Mn1 82.95(3)
C13 S3 Mn2 114.38(9)
C13 S3 Mn1 115.03(9)
Mn2 S3 Mn1 83.17(3)
C4 N1 H3N1 106(2)
C4 N1 H2N1 115(2)
H3N1 N1 H2N1 105(3)
C4 N1 H1N1 112(2)
H3N1 N1 H1N1 108(3)
H2N1 N1 H1N1 110(3)
C10 N2 H1N2 101(3)
C10 N2 H3N2 111(3)
H1N2 N2 H3N2 119(4)
C16 N3 H2N3 114(2)
C16 N3 H1N3 106(3)
H2N3 N3 H1N3 114(4)
C6 C1 C2 118.5(3)
C6 C1 S1 125.7(2)
C2 C1 S1 115.9(2)
C3 C2 C1 120.9(3)
C3 C2 H2 118(2)
C1 C2 H2 121(2)
C4 C3 C2 119.4(3)
C4 C3 H3 119.3(18)
C2 C3 H3 121.2(18)
C3 C4 C5 121.5(3)
C3 C4 N1 118.2(3)
C5 C4 N1 120.2(3)
C4 C5 C6 118.4(3)
C4 C5 H5 121(2)
C6 C5 H5 121(2)
C1 C6 C5 121.3(3)
C1 C6 H6 125(2)
C5 C6 H6 113(2)
C12 C7 C8 118.2(3)
C12 C7 S2 124.6(2)
C8 C7 S2 117.1(2)
C9 C8 C7 121.0(3)
C9 C8 H8 122(2)
C7 C8 H8 117(2)
C8 C9 C10 120.3(3)
C8 C9 H9 121(2)
C10 C9 H9 119(2)
C11 C10 C9 119.4(3)
C11 C10 N2 119.9(3)
C9 C10 N2 120.4(3)
C10 C11 C12 120.2(3)
C10 C11 H11 120(2)
C12 C11 H11 120(2)
C7 C12 C11 120.9(3)
C7 C12 H12 124.4(19)
C11 C12 H12 114.6(18)
C14 C13 C18 118.3(3)
C14 C13 S3 117.9(2)
C18 C13 S3 123.5(2)
C13 C14 C15 120.9(3)
C13 C14 H14 121.7(19)
C15 C14 H14 117.4(19)
C16 C15 C14 120.4(3)
C16 C15 H15 122(3)
C14 C15 H15 118(3)
C15 C16 C17 119.1(3)
C15 C16 N3 120.7(3)
C17 C16 N3 119.9(3)
C18 C17 C16 120.4(3)
C18 C17 H17 119.4(19)
C16 C17 H17 120.2(19)
C17 C18 C13 120.6(3)
C17 C18 H18 119(2)
C13 C18 H18 120(2)
O1 C19 Mn1 179.3(3)
O2 C20 Mn1 176.4(3)
O3 C21 Mn1 176.5(2)
O4 C22 Mn2 175.9(3)
O5 C23 Mn2 178.6(3)
O6 C24 Mn2 176.4(3)
H1W1 O1W H2W1 107(6)

loop_
_geom_bond_atom_site_label_1
_geom_bond_atom_site_label_2
_geom_bond_distance
Mn1 C21 1.791(3)
Mn1 C20 1.803(3)
Mn1 C19 1.808(3)
Mn1 S1 2.3920(8)
Mn1 S2 2.4032(8)
Mn1 S3 2.4109(8)
Mn1 Mn2 3.1769(6)
Mn2 C23 1.787(3)
Mn2 C22 1.797(3)
Mn2 C24 1.798(3)
Mn2 S3 2.3752(8)
Mn2 S1 2.3928(8)
Mn2 S2 2.3935(8)
S1 C1 1.780(3)
S2 C7 1.787(3)
S3 C13 1.785(3)
O1 C19 1.151(4)
O2 C20 1.148(4)
O3 C21 1.158(3)
O4 C22 1.155(4)
O5 C23 1.154(3)
O6 C24 1.148(3)
N1 C4 1.465(4)
N1 H3N1 1.03(4)
N1 H2N1 0.96(4)
N1 H1N1 0.88(4)
N2 C10 1.428(4)
N2 H1N2 0.94(5)
N2 H3N2 0.96(4)
N3 C16 1.427(4)
N3 H2N3 1.00(4)
N3 H1N3 0.81(4)
C1 C6 1.389(4)
C1 C2 1.399(4)
C2 C3 1.384(4)
C2 H2 0.85(3)
C3 C4 1.373(4)
C3 H3 1.00(3)
C4 C5 1.390(4)
C5 C6 1.394(4)
C5 H5 0.90(4)
C6 H6 0.89(3)
C7 C12 1.391(4)
C7 C8 1.400(4)
C8 C9 1.383(4)
C8 H8 0.91(4)
C9 C10 1.396(4)
C9 H9 0.91(4)
C10 C11 1.381(4)
C11 C12 1.398(4)
C11 H11 0.95(4)
C12 H12 0.94(3)
C13 C14 1.388(4)
C13 C18 1.397(4)
C14 C15 1.390(4)
C14 H14 0.99(3)
C15 C16 1.384(5)
C15 H15 0.82(4)
C16 C17 1.390(4)
C17 C18 1.388(4)
C17 H17 0.91(3)
C18 H18 0.85(3)
O1W H1W1 0.92(4)
O1W H2W1 0.70(6)

loop_
_geom_hbond_atom_site_label_D
_geom_hbond_atom_site_label_H
_geom_hbond_atom_site_label_A
_geom_hbond_distance_DH
_geom_hbond_distance_HA
_geom_hbond_distance_DA
_geom_hbond_angle_DHA
_geom_hbond_site_symmetry_A
N1 H3N1 O1W 1.03(4) 1.63(4) 2.650(4) 168(3) .
O1W H1W1 N3 0.92(4) 1.94(4) 2.830(4) 163(3) 4_466
N1 H2N1 N2 0.96(4) 1.99(4) 2.937(4) 170(4) 4_566
N2 H1N2 O4 0.94(5) 2.42(5) 3.355(4) 179(4) 3_546
N1 H1N1 O3 0.88(4) 2.54(4) 3.246(4) 139(3) 4_466
N1 H1N1 O5 0.88(4) 2.20(4) 2.826(3) 128(3) 2_574
N3 H1N3 O6 0.81(4) 2.40(5) 3.208(4) 175(4) 4_567
O1W H2W1 O2 0.70(6) 2.50(6) 3.074(4) 140(6) 3_655
O1W H2W1 O4 0.70(6) 2.58(6) 3.060(4) 129(6) 4_566

loop_
_publcif_info_datablock.id
_publcif_info_datablock.publ_exptl
_publcif_info_datablock.publ_geom
_publcif_info_datablock.structure
{673b54a6-1e7c-4aeb-aa9c-d44128afe654} y y y

loop_
_publcif_info_tables.block_id
_publcif_info_tables.reference_item
{673b54a6-1e7c-4aeb-aa9c-d44128afe654} '_geom_hbond_atom_site_label_D'

loop_
_publcif_info_cif.paper_type
E
